data_4020763
loop_
_publ_author_name
'Marta Rosillo'
'Gema Dom\'inguez'
'Luis Casarrubios'
'Javier P\'erez-Castells'

_publ_section_title
;
 Arene-Chromium Tricarbonyl Complexes in the
 Pauson-Khand Reaction
;
_journal_name_full 'Journal of Organic Chemistry'
_journal_page_first 10611
_journal_page_last 10614
_journal_paper_doi 10.1021/jo0519965
_journal_volume 70
_journal_year 2005
_chemical_formula_sum 'C20 H10 Co2 Cr O11'
_chemical_formula_weight 596.15
_space_group_IT_number 2
_symmetry_cell_setting triclinic
_symmetry_space_group_name_Hall '-P 1'
_symmetry_space_group_name_H-M 'P -1'
_cell_angle_alpha 98.044(10)
_cell_angle_beta 101.570(10)
_cell_angle_gamma 98.183(10)
_cell_formula_units_Z 2
_cell_length_a 7.1979(10)
_cell_length_b 9.1954(10)
_cell_length_c 17.7887(10)
_cell_measurement_temperature 298(2)
_cell_volume 1124.4(2)
_diffrn_ambient_temperature 298(2)
_exptl_crystal_density_diffrn 1.760
_cod_depositor_comments
;
The following automatic conversions were performed:
'_symmetry_cell_setting' value 'Triclinic' changed to 'triclinic'
according to '/home/saulius/struct/CIF-dictionaries/cif_core.dic'
dictionary named 'cif_core.dic' version 2.4.1 from 2010-06-29.

Automatic conversion script
Id: cif_fix_enum 1527 2010-12-29 10:47:43Z saulius 
;
_cod_database_code 4020763

loop_
_symmetry_equiv_pos_as_xyz
'x, y, z'
'-x, -y, -z'

loop_
_atom_site_label
_atom_site_type_symbol
_atom_site_fract_x
_atom_site_fract_y
_atom_site_fract_z
_atom_site_U_iso_or_equiv
_atom_site_adp_type
_atom_site_occupancy
_atom_site_symmetry_multiplicity
_atom_site_calc_flag
_atom_site_refinement_flags
_atom_site_disorder_assembly
_atom_site_disorder_group
Co1 Co 0.68313(7) 0.02711(6) 0.35652(3) 0.03620(14) Uani 1 1 d . . .
Co2 Co 0.75444(8) 0.30096(6) 0.39695(3) 0.03878(15) Uani 1 1 d . . .
Cr1 Cr 0.52319(9) 0.36417(7) 0.14290(3) 0.03532(16) Uani 1 1 d . . .
O4 O 0.7121(6) 0.6858(4) 0.1820(3) 0.0899(13) Uani 1 1 d . . .
C8 C 0.6238(5) 0.1825(4) 0.2930(2) 0.0326(8) Uani 1 1 d . . .
C13 C 0.3633(6) 0.4003(4) 0.2091(2) 0.0423(9) Uani 1 1 d . . .
C2 C 0.6301(5) 0.1969(4) 0.2125(2) 0.0315(8) Uani 1 1 d . . .
O5 O 1.1712(5) 0.3209(4) 0.4188(2) 0.0801(11) Uani 1 1 d . . .
C3 C 0.7878(6) 0.2846(4) 0.1960(2) 0.0395(9) Uani 1 1 d . . .
O2 O 0.3125(4) -0.1245(3) 0.13663(18) 0.0530(8) Uani 1 1 d . . .
C9 C 0.5117(6) 0.1726(4) 0.3431(2) 0.0372(8) Uani 1 1 d . . .
C7 C 0.2983(5) 0.0258(4) 0.1579(2) 0.0378(9) Uani 1 1 d . . .
C1 C 0.4736(5) 0.1247(4) 0.1477(2) 0.0332(8) Uani 1 1 d . . .
O1 O 0.1292(4) 0.0462(3) 0.10820(19) 0.0627(9) Uani 1 1 d . . .
C19 C 0.8946(6) -0.0170(5) 0.3224(2) 0.0468(10) Uani 1 1 d . . .
O6 O 0.3899(5) -0.2403(4) 0.2892(2) 0.0737(10) Uani 1 1 d . . .
C20 C 0.5039(6) -0.1385(5) 0.3126(2) 0.0479(10) Uani 1 1 d . . .
C16 C 1.0110(6) 0.3151(5) 0.4096(2) 0.0484(10) Uani 1 1 d . . .
C6 C 0.4882(6) 0.1426(5) 0.0723(2) 0.0417(9) Uani 1 1 d . . .
C12 C 0.3420(7) 0.4149(5) 0.0661(3) 0.0536(11) Uani 1 1 d . . .
O7 O 0.2624(5) 0.4181(4) 0.2508(2) 0.0671(9) Uani 1 1 d . . .
C4 C 0.7964(6) 0.3030(5) 0.1197(3) 0.0481(11) Uani 1 1 d . . .
C5 C 0.6481(7) 0.2312(5) 0.0579(2) 0.0489(11) Uani 1 1 d . . .
O8 O 1.0241(5) -0.0404(4) 0.3003(2) 0.0843(12) Uani 1 1 d . . .
C14 C 0.6388(6) 0.5626(5) 0.1672(3) 0.0536(11) Uani 1 1 d . . .
C10 C 0.1197(7) -0.2037(5) 0.1209(3) 0.0590(13) Uani 1 1 d . . .
C17 C 0.7363(7) 0.4863(5) 0.3794(3) 0.0594(12) Uani 1 1 d . . .
C18 C 0.7190(7) -0.0109(5) 0.4546(3) 0.0538(11) Uani 1 1 d . . .
C11 C 0.0014(8) -0.0943(7) 0.0904(4) 0.0733(18) Uani 1 1 d . . .
O10 O 0.2282(6) 0.4472(4) 0.0190(2) 0.0825(11) Uani 1 1 d . . .
C15 C 0.7066(9) 0.3200(6) 0.4941(3) 0.0750(16) Uani 1 1 d . . .
O12 O 0.6630(9) 0.3292(5) 0.5515(3) 0.141(2) Uani 1 1 d . . .
O13 O 0.7317(7) 0.6052(4) 0.3697(2) 0.1032(15) Uani 1 1 d . . .
O15 O 0.7428(6) -0.0315(5) 0.5172(2) 0.0915(13) Uani 1 1 d . . .
H4 H 0.390(6) 0.095(4) 0.037(2) 0.041(11) Uiso 1 1 d . . .
H3 H 0.649(5) 0.245(4) 0.010(2) 0.042(11) Uiso 1 1 d . . .
H5 H 0.277(5) 0.037(4) 0.202(2) 0.028(10) Uiso 1 1 d . . .
H1 H 0.876(5) 0.335(4) 0.236(2) 0.030(10) Uiso 1 1 d . . .
H2 H 0.901(6) 0.360(4) 0.110(2) 0.040(11) Uiso 1 1 d . . .
H7 H 0.109(7) -0.303(6) 0.080(3) 0.085(16) Uiso 1 1 d . . .
H6 H 0.095(6) -0.223(5) 0.167(3) 0.052(13) Uiso 1 1 d . . .
H10 H 0.382(6) 0.176(4) 0.341(2) 0.042(11) Uiso 1 1 d . . .
H8 H -0.097(7) -0.083(5) 0.107(3) 0.060(16) Uiso 1 1 d . . .
H9 H -0.045(8) -0.113(6) 0.038(3) 0.084(18) Uiso 1 1 d . . .

loop_
_atom_site_aniso_label
_atom_site_aniso_U_11
_atom_site_aniso_U_22
_atom_site_aniso_U_33
_atom_site_aniso_U_23
_atom_site_aniso_U_13
_atom_site_aniso_U_12
Co1 0.0379(3) 0.0372(3) 0.0329(3) 0.0072(2) 0.0057(2) 0.0069(2)
Co2 0.0416(3) 0.0385(3) 0.0322(3) 0.0001(2) 0.0045(2) 0.0051(2)
Cr1 0.0351(3) 0.0350(3) 0.0349(3) 0.0076(2) 0.0085(3) 0.0005(3)
O4 0.083(3) 0.048(2) 0.132(4) -0.006(2) 0.042(2) -0.0160(19)
C8 0.0309(19) 0.0335(19) 0.0324(19) 0.0047(15) 0.0051(15) 0.0059(15)
C13 0.040(2) 0.036(2) 0.049(2) 0.0077(18) 0.0103(19) 0.0019(17)
C2 0.0273(18) 0.0333(19) 0.0330(18) 0.0047(15) 0.0050(14) 0.0063(15)
O5 0.046(2) 0.074(2) 0.109(3) -0.002(2) 0.002(2) 0.0116(18)
C3 0.030(2) 0.047(2) 0.040(2) 0.0051(18) 0.0099(17) 0.0036(18)
O2 0.0476(17) 0.0362(16) 0.072(2) 0.0063(14) 0.0128(15) 0.0002(13)
C9 0.034(2) 0.038(2) 0.039(2) 0.0039(16) 0.0064(17) 0.0079(17)
C7 0.037(2) 0.042(2) 0.031(2) 0.0025(17) 0.0061(17) 0.0003(17)
C1 0.0346(19) 0.0307(19) 0.0317(19) 0.0031(15) 0.0046(15) 0.0037(15)
O1 0.0356(16) 0.059(2) 0.087(2) 0.0317(17) -0.0088(15) -0.0008(14)
C19 0.044(2) 0.046(2) 0.048(2) 0.0013(19) 0.009(2) 0.0063(19)
O6 0.073(2) 0.051(2) 0.080(2) 0.0183(18) -0.0095(19) -0.0124(18)
C20 0.053(3) 0.043(2) 0.046(2) 0.0142(19) 0.001(2) 0.009(2)
C16 0.046(3) 0.039(2) 0.051(3) 0.0011(19) -0.001(2) 0.0045(19)
C6 0.048(2) 0.042(2) 0.031(2) 0.0003(17) 0.0067(18) 0.0051(19)
C12 0.065(3) 0.044(2) 0.051(3) 0.013(2) 0.009(2) 0.006(2)
O7 0.056(2) 0.072(2) 0.080(2) 0.0067(18) 0.0348(18) 0.0122(17)
C4 0.040(2) 0.058(3) 0.055(3) 0.016(2) 0.027(2) 0.006(2)
C5 0.060(3) 0.060(3) 0.033(2) 0.010(2) 0.021(2) 0.011(2)
O8 0.056(2) 0.104(3) 0.089(3) -0.014(2) 0.027(2) 0.019(2)
C14 0.048(3) 0.046(3) 0.066(3) 0.003(2) 0.027(2) -0.005(2)
C10 0.062(3) 0.049(3) 0.055(3) 0.004(2) 0.011(2) -0.017(2)
C17 0.064(3) 0.048(3) 0.055(3) -0.002(2) -0.007(2) 0.012(2)
C18 0.055(3) 0.057(3) 0.050(3) 0.016(2) 0.008(2) 0.012(2)
C11 0.046(3) 0.086(4) 0.072(4) 0.034(3) -0.012(3) -0.023(3)
O10 0.090(3) 0.077(3) 0.071(2) 0.0248(19) -0.019(2) 0.023(2)
C15 0.106(4) 0.060(3) 0.050(3) -0.005(2) 0.025(3) -0.012(3)
O12 0.232(6) 0.118(4) 0.069(3) -0.015(3) 0.083(4) -0.028(4)
O13 0.145(4) 0.047(2) 0.099(3) 0.005(2) -0.021(3) 0.033(2)
O15 0.117(3) 0.116(3) 0.048(2) 0.038(2) 0.014(2) 0.026(3)

loop_
_geom_bond_atom_site_label_1
_geom_bond_atom_site_label_2
_geom_bond_distance
_geom_bond_site_symmetry_2
_geom_bond_publ_flag
Co1 C18 1.802(5) . ?
Co1 C20 1.816(4) . ?
Co1 C19 1.824(4) . ?
Co1 C9 1.952(4) . ?
Co1 C8 1.984(4) . ?
Co1 Co2 2.4696(8) . ?
Co2 C17 1.793(5) . ?
Co2 C16 1.799(5) . ?
Co2 C15 1.818(5) . ?
Co2 C9 1.947(4) . ?
Co2 C8 1.984(3) . ?
Cr1 C13 1.835(4) . ?
Cr1 C14 1.847(4) . ?
Cr1 C12 1.850(5) . ?
Cr1 C6 2.191(4) . ?
Cr1 C1 2.197(4) . ?
Cr1 C3 2.219(4) . ?
Cr1 C4 2.221(4) . ?
Cr1 C5 2.221(4) . ?
Cr1 C2 2.231(3) . ?
O4 C14 1.150(5) . ?
C8 C9 1.320(5) . ?
C8 C2 1.465(5) . ?
C13 O7 1.149(5) . ?
C2 C3 1.401(5) . ?
C2 C1 1.446(5) . ?
O5 C16 1.124(5) . ?
C3 C4 1.404(6) . ?
O2 C7 1.404(5) . ?
O2 C10 1.426(5) . ?
C7 O1 1.407(5) . ?
C7 C1 1.504(5) . ?
C1 C6 1.396(5) . ?
O1 C11 1.431(6) . ?
C19 O8 1.118(5) . ?
O6 C20 1.121(5) . ?
C6 C5 1.402(6) . ?
C12 O10 1.151(5) . ?
C4 C5 1.382(6) . ?
C10 C11 1.498(8) . ?
C17 O13 1.134(5) . ?
C18 O15 1.138(5) . ?
C15 O12 1.123(6) . ?
